data_9002336
loop_
_publ_author_name
'Armbruster, T.'
'Gnos, E.'

_publ_section_title
;
 P4/n and P4nc long-ranged ordering in low-temperature vesuvianites
 Sample: from Asbestos Quebec, Canada
;
_journal_name_full 'American Mineralogist'
_journal_page_first 563
_journal_page_last 569
_journal_volume 85
_journal_year 2000
_chemical_formula_sum 'Al5 Ca9.88 Fe H4 Mg O39 Si9'
_chemical_name_mineral Vesuvianite
_space_group_IT_number 85
_symmetry_space_group_name_Hall '-P 4a'
_symmetry_space_group_name_H-M 'P 4/n :2'
_cell_angle_alpha 90
_cell_angle_beta 90
_cell_angle_gamma 90
_cell_length_a 15.531
_cell_length_b 15.531
_cell_length_c 11.817
_cell_formula_units_Z 4
_cell_volume 2850.402
_database_code_amcsd 0002420
_exptl_crystal_density_diffrn 3.476
_cod_original_sg_symbol_H-M 'P 4/n'
_cod_original_formula_sum 'Si9 Al5 Mg Ca9.88 O39 H4 Fe'
_cod_database_code 9002336

loop_
_space_group_symop_operation_xyz
x,y,z
1/2+y,-x,-z
1/2-y,x,z
1/2+x,1/2+y,-z
1/2-x,1/2-y,z
-y,1/2+x,-z
y,1/2-x,z
-x,-y,-z

loop_
_atom_site_label
_atom_site_fract_x
_atom_site_fract_y
_atom_site_fract_z
_atom_site_occupancy
_atom_site_U_iso_or_equiv
Si1a -0.25000 0.25000 0.00000 1.00000 0.00671
Si1b -0.25000 0.25000 0.50000 1.00000 0.00849
Si2a -0.04040 0.31870 0.13000 1.00000 0.00697
Si2b -0.04170 0.18010 0.37270 1.00000 0.00608
Si3a 0.08662 0.34900 -0.13390 1.00000 0.00709
Si3b 0.08040 0.15049 0.63670 1.00000 0.00671
Al1a 0.00000 0.00000 0.00000 1.00000 0.00697
Al1b -0.50000 0.00000 0.50000 1.00000 0.00608
Al2a -0.11350 0.12010 0.12540 0.50000 0.00785
Mg2a -0.11350 0.12010 0.12540 0.50000 0.00785
Al2b -0.38870 0.12250 0.37330 1.00000 0.00646
Ca1 -0.25000 0.25000 0.25010 0.88000 0.00798
Ca2a -0.04524 0.18824 -0.11935 1.00000 0.00811
Ca2b 0.19023 -0.04298 0.62120 1.00000 0.00823
Ca3a 0.09914 0.17886 0.12047 1.00000 0.01292
Ca3b -0.39629 -0.18512 -0.39542 1.00000 0.01241
O1a -0.22130 0.17230 0.08630 1.00000 0.00773
O1b -0.28160 0.17240 0.41440 1.00000 0.00887
O2a -0.11730 0.33860 0.22350 1.00000 0.00785
O2b -0.11750 0.15810 0.28130 1.00000 0.01001
O3a -0.04780 0.22160 0.07620 1.00000 0.00836
O3b -0.04890 0.27750 0.42460 1.00000 0.00861
O4a -0.06180 0.39360 0.03240 1.00000 0.00836
O4b -0.06240 0.10620 0.47230 1.00000 0.00836
O5a -0.01070 0.32740 -0.17680 1.00000 0.01153
O5b -0.01780 0.16820 0.68010 1.00000 0.00925
O6a 0.12490 0.27200 -0.05700 1.00000 0.01292
O6b 0.11460 0.22840 0.56210 1.00000 0.01216
O7a 0.05590 0.32550 0.18240 1.00000 0.01153
O7b 0.05560 0.17080 0.32660 1.00000 0.01039
O8a 0.09240 0.43890 -0.06470 1.00000 0.00849
O8b 0.08990 0.06090 0.56870 1.00000 0.00963
O9 0.14840 0.35850 -0.24950 1.00000 0.00975
O10a 0.25000 0.25000 0.12650 1.00000 0.01165
O10b -0.25000 -0.25000 -0.35790 1.00000 0.01646
O11a -0.00460 0.06030 0.13610 1.00000 0.01064
H11a -0.01800 0.02700 0.20300 1.00000 0.03002
O11b -0.49540 0.06270 0.36590 1.00000 0.01026
H11b -0.52800 0.05400 0.31200 1.00000 0.03002
CaX*4a 0.25000 0.25000 0.65070 1.00000 0.00925
FeY*3a 0.25000 0.25000 -0.03290 1.00000 0.00874
CaX*4b 0.25000 0.25000 -0.14900 1.00000 0.01001
FeX*3b 0.25000 0.25000 0.53880 1.00000 0.01001

loop_
_cod_related_entry_id
_cod_related_entry_database
_cod_related_entry_code
1 AMCSD 0002420
